data_7217394
loop_
_publ_author_name
'Zou, Ji-Yong'
'Shi, Wei'
'Zhang, Jing-Ya'
'He, Yan-Fei'
'Gao, Hong-Ling'
'Cui, Jian-Zhong'
'Cheng, Peng'

_publ_section_title
;
 Alkaline cation directed structural diversity of cubic-cage-based
 cobalt(ii) metal--organic frameworks: from pcu to bct net
;
_journal_issue 30
_journal_name_full CrystEngComm
_journal_page_first 7133
_journal_paper_doi 10.1039/C4CE00597J
_journal_volume 16
_journal_year 2014
_chemical_formula_sum 'C48 H12 Co9 Li3 N36 O54'
_chemical_formula_weight 2508.13
_chemical_name_systematic
; 
 ? 
;
_space_group_IT_number 167
_symmetry_cell_setting trigonal
_symmetry_space_group_name_Hall '-R 3 2"c'
_symmetry_space_group_name_H-M 'R -3 c :H'
_atom_sites_solution_hydrogens geom
_atom_sites_solution_primary direct
_atom_sites_solution_secondary difmap
_audit_creation_method SHELXL-97
_cell_angle_alpha 90.00
_cell_angle_beta 90.00
_cell_angle_gamma 120.00
_cell_formula_units_Z 6
_cell_length_a 17.6972(11)
_cell_length_b 17.6972(11)
_cell_length_c 76.397(5)
_cell_measurement_reflns_used 4228
_cell_measurement_temperature 293(2)
_cell_measurement_theta_max 29.1686
_cell_measurement_theta_min 2.4318
_cell_volume 20721(2)
_computing_cell_refinement CRYSALISPRO
_computing_data_collection CRYSALISPRO
_computing_data_reduction CRYSALISPRO
_computing_molecular_graphics 'Bruker SHELXTL'
_computing_publication_material 'Bruker SHELXTL'
_computing_structure_refinement 'SHELXL-97 (Sheldrick, 1997)'
_computing_structure_solution 'SHELXS-97 (Sheldrick, 1990)'
_diffrn_ambient_temperature 293(2)
_diffrn_measured_fraction_theta_full 0.999
_diffrn_measured_fraction_theta_max 0.999
_diffrn_measurement_device_type 'SuperNova, Single source at offset), Eos'
_diffrn_measurement_method '\w scans'
_diffrn_radiation_monochromator graphite
_diffrn_radiation_source 'SuperNova (Mo) X-ray Source'
_diffrn_radiation_type MoK\a
_diffrn_radiation_wavelength 0.71073
_diffrn_reflns_av_R_equivalents 0.0782
_diffrn_reflns_av_sigmaI/netI 0.0723
_diffrn_reflns_limit_h_max 20
_diffrn_reflns_limit_h_min -21
_diffrn_reflns_limit_k_max 16
_diffrn_reflns_limit_k_min -21
_diffrn_reflns_limit_l_max 90
_diffrn_reflns_limit_l_min -62
_diffrn_reflns_number 24160
_diffrn_reflns_theta_full 25.01
_diffrn_reflns_theta_max 25.01
_diffrn_reflns_theta_min 2.44
_exptl_absorpt_coefficient_mu 1.133
_exptl_absorpt_correction_T_max 1.00000
_exptl_absorpt_correction_T_min 0.95666
_exptl_absorpt_correction_type multi-scan
_exptl_absorpt_process_details CrysAlisPro
_exptl_crystal_colour red
_exptl_crystal_density_diffrn 1.206
_exptl_crystal_density_method 'not measured'
_exptl_crystal_description block
_exptl_crystal_F_000 7416
_exptl_crystal_size_max 0.1
_exptl_crystal_size_mid 0.1
_exptl_crystal_size_min 0.08
_platon_squeeze_details
;
;
_refine_diff_density_max 0.401
_refine_diff_density_min -0.699
_refine_diff_density_rms 0.072
_refine_ls_extinction_method none
_refine_ls_goodness_of_fit_ref 0.903
_refine_ls_hydrogen_treatment mixed
_refine_ls_matrix_type full
_refine_ls_number_parameters 228
_refine_ls_number_reflns 4069
_refine_ls_number_restraints 1
_refine_ls_restrained_S_all 0.906
_refine_ls_R_factor_all 0.1139
_refine_ls_R_factor_gt 0.0553
_refine_ls_shift/su_max 0.002
_refine_ls_shift/su_mean 0.000
_refine_ls_structure_factor_coef Fsqd
_refine_ls_weighting_details 'calc w=1/[\s^2^(Fo^2^)+(0.0726P)^2^+0.0000P] where P=(Fo^2^+2Fc^2^)/3'
_refine_ls_weighting_scheme calc
_refine_ls_wR_factor_gt 0.1475
_refine_ls_wR_factor_ref 0.1680
_reflns_number_gt 1990
_reflns_number_total 4069
_reflns_threshold_expression >2sigma(I)
_cod_duplicate_entry 7216233
_cod_data_source_file c4ce00597j2.cif
_cod_data_source_block p110616f1
_cod_depositor_comments
;
The following automatic conversions were performed:

'_symmetry_cell_setting' value 'Trigonal' changed to 'trigonal'
according to
/usr/data/users/saulius/crontab/automatic-downloads/current/RSC/lib/dictionaries/cif_core.dic
dictionary named 'cif_core.dic' version 2.4.2 from 2011-04-26.

Automatic conversion script
Id: cif_fix_values 2281 2013-09-26 08:29:07Z andrius 
;
_cod_original_sg_symbol_H-M R-3c
_cod_database_code 7217394

loop_
_symmetry_equiv_pos_as_xyz
'x, y, z'
'-y, x-y, z'
'-x+y, -x, z'
'x-y, -y, -z+1/2'
'-x, -x+y, -z+1/2'
'y, x, -z+1/2'
'x+2/3, y+1/3, z+1/3'
'-y+2/3, x-y+1/3, z+1/3'
'-x+y+2/3, -x+1/3, z+1/3'
'x-y+2/3, -y+1/3, -z+5/6'
'-x+2/3, -x+y+1/3, -z+5/6'
'y+2/3, x+1/3, -z+5/6'
'x+1/3, y+2/3, z+2/3'
'-y+1/3, x-y+2/3, z+2/3'
'-x+y+1/3, -x+2/3, z+2/3'
'x-y+1/3, -y+2/3, -z+7/6'
'-x+1/3, -x+y+2/3, -z+7/6'
'y+1/3, x+2/3, -z+7/6'
'-x, -y, -z'
'y, -x+y, -z'
'x-y, x, -z'
'-x+y, y, z-1/2'
'x, x-y, z-1/2'
'-y, -x, z-1/2'
'-x+2/3, -y+1/3, -z+1/3'
'y+2/3, -x+y+1/3, -z+1/3'
'x-y+2/3, x+1/3, -z+1/3'
'-x+y+2/3, y+1/3, z-1/6'
'x+2/3, x-y+1/3, z-1/6'
'-y+2/3, -x+1/3, z-1/6'
'-x+1/3, -y+2/3, -z+2/3'
'y+1/3, -x+y+2/3, -z+2/3'
'x-y+1/3, x+2/3, -z+2/3'
'-x+y+1/3, y+2/3, z+1/6'
'x+1/3, x-y+2/3, z+1/6'
'-y+1/3, -x+2/3, z+1/6'

loop_
_atom_site_label
_atom_site_type_symbol
_atom_site_fract_x
_atom_site_fract_y
_atom_site_fract_z
_atom_site_U_iso_or_equiv
_atom_site_adp_type
_atom_site_occupancy
_atom_site_symmetry_multiplicity
_atom_site_calc_flag
_atom_site_refinement_flags
C1 C 0.8611(5) 0.8353(4) 0.42061(6) 0.0616(15) Uani 1 1 d .
C2 C 0.8299(3) 0.8589(3) 0.43692(5) 0.0500(13) Uani 1 1 d .
C3 C 0.7563(4) 0.8219(3) 0.44737(5) 0.0512(13) Uani 1 1 d .
C4 C 0.6686(4) 0.7404(4) 0.44818(7) 0.0652(16) Uani 1 1 d .
C5 C 0.5694(4) 0.7395(5) 0.50545(9) 0.0809(19) Uani 1 1 d .
C6 C 0.6511(4) 0.7329(3) 0.50676(7) 0.0622(15) Uani 1 1 d .
C7 C 0.6884(3) 0.6963(4) 0.51686(7) 0.0631(15) Uani 1 1 d .
C8 C 0.6638(5) 0.6377(4) 0.53263(8) 0.0815(19) Uani 1 1 d .
Co1 Co 1.0000 1.0000 0.431197(12) 0.0460(3) Uani 1 3 d S
Co2 Co 0.67204(5) 0.83991(5) 0.477172(7) 0.0571(3) Uani 1 1 d U
Co3 Co 0.0000 0.0000 0.5000 0.0464(4) Uani 1 6 d S
Li1 Li 0.7012(11) 0.6667 0.4167 0.107(6) Uani 1 2 d S
N1 N 0.8841(3) 0.9364(3) 0.44389(5) 0.0484(10) Uani 1 1 d .
N2 N 0.8494(3) 0.9515(3) 0.45789(5) 0.0544(12) Uani 1 1 d .
N3 N 0.7717(3) 0.8823(3) 0.45981(4) 0.0491(10) Uani 1 1 d .
N4 N 0.7113(3) 0.7766(3) 0.49366(5) 0.0566(11) Uani 1 1 d U
N5 N 0.7791(3) 0.7663(3) 0.49552(6) 0.0667(13) Uani 1 1 d .
N6 N 0.7664(3) 0.7191(3) 0.50938(6) 0.0636(13) Uani 1 1 d .
O1 O 0.9375(3) 0.8930(2) 0.41612(4) 0.0615(10) Uani 1 1 d .
O2 O 0.8144(3) 0.7661(3) 0.41309(5) 0.0952(15) Uani 1 1 d .
O3 O 0.6470(3) 0.6822(3) 0.43692(5) 0.0907(14) Uani 1 1 d .
O4 O 0.6207(2) 0.7366(2) 0.46083(4) 0.0641(10) Uani 1 1 d .
O5 O 0.5662(2) 0.7817(3) 0.49250(5) 0.0793(12) Uani 1 1 d .
O6 O 0.5126(3) 0.7038(4) 0.51642(6) 0.129(2) Uani 1 1 d .
O7 O 0.5938(3) 0.6133(4) 0.53997(5) 0.128(2) Uani 1 1 d .
O8 O 0.7215(3) 0.6186(3) 0.53710(5) 0.0776(12) Uani 1 1 d .
O9 O 0.10991(19) 0.0516(2) 0.48445(3) 0.0469(8) Uani 1 1 d .
H9A H 0.1566 0.0913 0.4901 0.070 Uiso 1 1 d R
H9B H 0.1040 0.0774 0.4751 0.070 Uiso 1 1 d R

loop_
_atom_site_aniso_label
_atom_site_aniso_U_11
_atom_site_aniso_U_22
_atom_site_aniso_U_33
_atom_site_aniso_U_23
_atom_site_aniso_U_13
_atom_site_aniso_U_12
C1 0.086(5) 0.067(4) 0.040(3) -0.016(3) -0.016(3) 0.044(4)
C2 0.058(4) 0.052(3) 0.037(3) -0.009(2) -0.020(3) 0.025(3)
C3 0.073(4) 0.059(4) 0.027(2) -0.007(2) -0.011(2) 0.037(3)
C4 0.072(4) 0.057(4) 0.066(4) -0.019(3) -0.024(3) 0.032(4)
C5 0.057(5) 0.081(5) 0.089(5) -0.010(4) 0.020(4) 0.022(4)
C6 0.043(4) 0.051(4) 0.068(3) -0.004(3) 0.018(3) 0.004(3)
C7 0.040(4) 0.062(4) 0.064(3) -0.015(3) 0.008(3) 0.008(3)
C8 0.068(5) 0.076(5) 0.073(4) 0.005(3) 0.024(4) 0.016(4)
Co1 0.0504(5) 0.0504(5) 0.0371(6) 0.000 0.000 0.0252(2)
Co2 0.0552(5) 0.0631(6) 0.0566(5) -0.0006(4) 0.0077(3) 0.0322(4)
Co3 0.0470(6) 0.0470(6) 0.0453(8) 0.000 0.000 0.0235(3)
Li1 0.119(11) 0.085(12) 0.106(11) -0.058(9) -0.029(5) 0.043(6)
N1 0.062(3) 0.047(3) 0.045(2) -0.0071(19) -0.0207(19) 0.033(2)
N2 0.072(3) 0.047(3) 0.045(2) -0.0143(19) -0.017(2) 0.030(3)
N3 0.072(3) 0.061(3) 0.0300(19) -0.004(2) -0.0083(18) 0.045(3)
N4 0.045(3) 0.042(3) 0.061(3) -0.009(2) 0.010(2) 0.006(2)
N5 0.041(3) 0.057(3) 0.084(3) -0.014(3) 0.011(2) 0.011(3)
N6 0.038(3) 0.059(3) 0.073(3) -0.021(3) 0.005(2) 0.008(2)
O1 0.076(3) 0.065(2) 0.0376(18) -0.0164(16) 0.0039(18) 0.031(2)
O2 0.102(4) 0.080(3) 0.081(3) -0.039(2) -0.006(2) 0.029(3)
O3 0.099(3) 0.068(3) 0.077(2) -0.032(2) -0.003(2) 0.020(3)
O4 0.053(2) 0.064(3) 0.055(2) -0.0186(17) -0.0023(18) 0.014(2)
O5 0.048(2) 0.084(3) 0.093(3) -0.004(3) 0.017(2) 0.023(2)
O6 0.081(4) 0.161(5) 0.141(4) 0.030(4) 0.066(3) 0.058(4)
O7 0.080(4) 0.161(5) 0.111(3) 0.037(3) 0.053(3) 0.036(3)
O8 0.069(3) 0.066(3) 0.078(3) 0.015(2) 0.018(2) 0.019(3)
O9 0.0470(19) 0.053(2) 0.0413(16) 0.0091(15) 0.0018(13) 0.0249(18)

loop_
_atom_type_symbol
_atom_type_description
_atom_type_scat_dispersion_real
_atom_type_scat_dispersion_imag
_atom_type_scat_source
C C 0.0033 0.0016 'International Tables Vol C Tables 4.2.6.8 and 6.1.1.4'
H H 0.0000 0.0000 'International Tables Vol C Tables 4.2.6.8 and 6.1.1.4'
Co Co 0.3494 0.9721 'International Tables Vol C Tables 4.2.6.8 and 6.1.1.4'
Li Li -0.0003 0.0001 'International Tables Vol C Tables 4.2.6.8 and 6.1.1.4'
N N 0.0061 0.0033 'International Tables Vol C Tables 4.2.6.8 and 6.1.1.4'
O O 0.0106 0.0060 'International Tables Vol C Tables 4.2.6.8 and 6.1.1.4'

loop_
_geom_angle_atom_site_label_1
_geom_angle_atom_site_label_2
_geom_angle_atom_site_label_3
_geom_angle
_geom_angle_site_symmetry_1
_geom_angle_site_symmetry_3
O2 C1 O1 126.3(5) . .
O2 C1 C2 120.6(6) . .
O1 C1 C2 113.1(5) . .
N1 C2 C3 106.3(4) . .
N1 C2 C1 116.2(5) . .
C3 C2 C1 137.5(5) . .
N3 C3 C2 105.1(5) . .
N3 C3 C4 115.7(5) . .
C2 C3 C4 139.1(5) . .
O3 C4 O4 124.3(6) . .
O3 C4 C3 120.6(6) . .
O4 C4 C3 115.1(5) . .
O6 C5 O5 125.4(7) . .
O6 C5 C6 119.3(7) . .
O5 C5 C6 115.3(6) . .
C7 C6 N4 104.8(5) . .
C7 C6 C5 141.2(5) . .
N4 C6 C5 114.0(5) . .
N6 C7 C6 106.3(5) . .
N6 C7 C8 116.4(6) . .
C6 C7 C8 137.3(6) . .
O7 C8 O8 126.0(6) . .
O7 C8 C7 120.2(7) . .
O8 C8 C7 113.8(6) . .
O1 Co1 O1 90.40(14) . 3_675
O1 Co1 O1 90.40(14) . 2_765
O1 Co1 O1 90.40(14) 3_675 2_765
O1 Co1 N1 170.21(15) . 3_675
O1 Co1 N1 79.87(15) 3_675 3_675
O1 Co1 N1 90.78(14) 2_765 3_675
O1 Co1 N1 90.78(14) . 2_765
O1 Co1 N1 170.20(16) 3_675 2_765
O1 Co1 N1 79.87(15) 2_765 2_765
N1 Co1 N1 99.00(13) 3_675 2_765
O1 Co1 N1 79.87(15) . .
O1 Co1 N1 90.78(14) 3_675 .
O1 Co1 N1 170.20(15) 2_765 .
N1 Co1 N1 99.00(13) 3_675 .
N1 Co1 N1 99.00(13) 2_765 .
O5 Co2 O4 90.83(16) . .
O5 Co2 O8 91.23(18) . 20_566
O4 Co2 O8 90.50(17) . 20_566
O5 Co2 N6 91.63(16) . 20_566
O4 Co2 N6 171.21(17) . 20_566
O8 Co2 N6 81.01(19) 20_566 20_566
O5 Co2 N4 80.96(18) . .
O4 Co2 N4 90.41(15) . .
O8 Co2 N4 172.16(16) 20_566 .
N6 Co2 N4 98.31(17) 20_566 .
O5 Co2 N3 171.79(17) . .
O4 Co2 N3 81.05(15) . .
O8 Co2 N3 90.02(15) 20_566 .
N6 Co2 N3 96.58(17) 20_566 .
N4 Co2 N3 97.82(16) . .
O9 Co3 O9 89.88(11) . 21_556
O9 Co3 O9 90.12(11) . 3
O9 Co3 O9 180.00(17) 21_556 3
O9 Co3 O9 90.12(11) . 2
O9 Co3 O9 89.88(11) 21_556 2
O9 Co3 O9 90.12(11) 3 2
O9 Co3 O9 89.88(11) . 20_556
O9 Co3 O9 90.12(11) 21_556 20_556
O9 Co3 O9 89.88(11) 3 20_556
O9 Co3 O9 180.00(12) 2 20_556
O9 Co3 O9 179.996(1) . 19_556
O9 Co3 O9 90.12(11) 21_556 19_556
O9 Co3 O9 89.88(11) 3 19_556
O9 Co3 O9 89.88(11) 2 19_556
O9 Co3 O9 90.12(11) 20_556 19_556
O3 Li1 O3 110.0(10) . 10_565
O3 Li1 O2 110.69(17) . .
O3 Li1 O2 108.69(18) 10_565 .
O3 Li1 O2 108.69(18) . 10_565
O3 Li1 O2 110.70(17) 10_565 10_565
O2 Li1 O2 108.1(10) . 10_565
N2 N1 C2 111.3(4) . .
N2 N1 Co1 135.8(3) . .
C2 N1 Co1 112.9(3) . .
N3 N2 N1 106.0(4) . .
N2 N3 C3 111.3(4) . .
N2 N3 Co2 136.8(3) . .
C3 N3 Co2 111.9(4) . .
N5 N4 C6 110.3(5) . .
N5 N4 Co2 137.4(4) . .
C6 N4 Co2 112.3(4) . .
N6 N5 N4 107.5(4) . .
N5 N6 C7 111.1(5) . .
N5 N6 Co2 137.0(4) . 21_656
C7 N6 Co2 111.9(4) . 21_656
C1 O1 Co1 117.8(3) . .
C1 O2 Li1 136.5(5) . .
C4 O3 Li1 135.2(5) . .
C4 O4 Co2 116.1(3) . .
C5 O5 Co2 117.2(4) . .
C8 O8 Co2 116.8(4) . 21_656
Co3 O9 H9A 111.8 . .
Co3 O9 H9B 111.5 . .
H9A O9 H9B 106.9 . .

loop_
_geom_bond_atom_site_label_1
_geom_bond_atom_site_label_2
_geom_bond_distance
_geom_bond_site_symmetry_2
C1 O2 1.225(6) .
C1 O1 1.269(7) .
C1 C2 1.503(7) .
C2 N1 1.331(6) .
C2 C3 1.382(7) .
C3 N3 1.352(5) .
C3 C4 1.501(7) .
C4 O3 1.246(6) .
C4 O4 1.266(6) .
C5 O6 1.215(7) .
C5 O5 1.258(7) .
C5 C6 1.512(8) .
C6 C7 1.369(7) .
C6 N4 1.382(6) .
C7 N6 1.355(6) .
C7 C8 1.505(8) .
C8 O7 1.225(7) .
C8 O8 1.273(8) .
Co1 O1 2.010(3) .
Co1 O1 2.010(3) 3_675
Co1 O1 2.010(3) 2_765
Co1 N1 2.026(4) 3_675
Co1 N1 2.026(4) 2_765
Co1 N1 2.026(4) .
Co2 O5 2.002(4) .
Co2 O4 2.016(3) .
Co2 O8 2.016(4) 20_566
Co2 N6 2.019(5) 20_566
Co2 N4 2.025(5) .
Co2 N3 2.028(4) .
Co3 O9 2.062(3) .
Co3 O9 2.062(3) 21_556
Co3 O9 2.062(3) 3
Co3 O9 2.062(3) 2
Co3 O9 2.062(3) 20_556
Co3 O9 2.062(3) 19_556
Li1 O3 1.911(11) .
Li1 O3 1.911(11) 10_565
Li1 O2 1.913(12) .
Li1 O2 1.913(11) 10_565
N1 N2 1.325(5) .
N2 N3 1.315(5) .
N4 N5 1.309(6) .
N5 N6 1.297(6) .
N6 Co2 2.019(5) 21_656
O8 Co2 2.016(4) 21_656
O9 H9A 0.8831 .
O9 H9B 0.8850 .

loop_
_platon_squeeze_void_nr
_platon_squeeze_void_average_x
_platon_squeeze_void_average_y
_platon_squeeze_void_average_z
_platon_squeeze_void_volume
_platon_squeeze_void_count_electrons
_platon_squeeze_void_content
1 -0.007 0.491 0.002 10737 3256 ' '
